data_7212986
loop_
_publ_author_name
'Kini, Aravinda M.'
'Parakka, James P.'
'Geiser, Urs'
'Wang, Hsien-Hau'
'Rivas, Felix'
'DiNino, Ernest'
'Thomas, Seddon'
'Dudek, James D.'
'Williams, Jack M.'

_publ_section_title
;
 Tetraalkyl- and dialkyl-substituted BEDT-TTF derivatives and their
 cation-radical salts: synthesis, structure, and properties
;
_journal_issue 4
_journal_name_full 'Journal of Materials Chemistry'
_journal_page_first 883
_journal_paper_doi 10.1039/a809132c
_journal_volume 9
_journal_year 1999
_chemical_compound_source 'crystal grown by electrocrystallization'
_chemical_formula_moiety '2(C14 H16 S8)1.5+ 3(I Br2)-'
_chemical_formula_sum 'C28 H32 Br6 I3 S16'
_chemical_formula_weight 1741.66
_chemical_name_systematic
; 
 (1,2-diethyl-ethylenedithio)tetrathiafulvalenium dibromoiodate (2:3)
;
_space_group_IT_number 14
_symmetry_cell_setting monoclinic
_symmetry_space_group_name_Hall '-P 2ybc'
_symmetry_space_group_name_H-M 'P 1 21/c 1'
_atom_sites_solution_hydrogens geom
_atom_sites_solution_primary direct
_atom_sites_solution_secondary difmap
_audit_creation_method SHELXL
_cell_angle_alpha 90.00
_cell_angle_beta 94.4560(10)
_cell_angle_gamma 90.00
_cell_formula_units_Z 4
_cell_length_a 35.639(2)
_cell_length_b 9.4278(4)
_cell_length_c 14.7617(7)
_cell_measurement_reflns_used 8192
_cell_measurement_temperature 298(2)
_cell_measurement_theta_max 28.30
_cell_measurement_theta_min 1.15
_cell_volume 4944.9(4)
_computing_cell_refinement 'SAINT (Siemens/Bruker 1994)'
_computing_data_collection 'SMART (Siemens/Bruker 1994)'
_computing_data_reduction 'SAINT (Siemens/Bruker 1994)'
_computing_molecular_graphics 'SHELXTL 5.04 (Sheldrick, 1994)'
_computing_publication_material 'SHELXTL 5.04 (Sheldrick, 1994)'
_computing_structure_refinement 'SHELXTL 5.04 (Sheldrick, 1994)'
_computing_structure_solution 'SHELXTL 5.04 (Sheldrick, 1994)'
_diffrn_ambient_temperature 298(2)
_diffrn_measurement_device 'Siemens SMART diffractometer'
_diffrn_measurement_method 'area detector \w scans'
_diffrn_radiation_monochromator graphite
_diffrn_radiation_source 'fine-focus sealed tube'
_diffrn_radiation_type MoK\a
_diffrn_radiation_wavelength 0.71073
_diffrn_reflns_av_R_equivalents 0.0752
_diffrn_reflns_av_sigmaI/netI 0.1089
_diffrn_reflns_limit_h_max 46
_diffrn_reflns_limit_h_min -40
_diffrn_reflns_limit_k_max 12
_diffrn_reflns_limit_k_min -12
_diffrn_reflns_limit_l_max 19
_diffrn_reflns_limit_l_min -14
_diffrn_reflns_number 27146
_diffrn_reflns_theta_max 28.30
_diffrn_reflns_theta_min 1.15
_diffrn_standards_decay_% 0.0
_exptl_absorpt_coefficient_mu 7.446
_exptl_absorpt_correction_T_max 0.341
_exptl_absorpt_correction_T_min 0.051
_exptl_absorpt_correction_type empirical
_exptl_crystal_colour black
_exptl_crystal_density_diffrn 2.339
_exptl_crystal_description plate
_exptl_crystal_F_000 3300
_exptl_crystal_size_max 0.35
_exptl_crystal_size_mid 0.26
_exptl_crystal_size_min 0.03
_refine_diff_density_max 1.284
_refine_diff_density_min -0.860
_refine_diff_density_rms 0.166
_refine_ls_extinction_method none
_refine_ls_goodness_of_fit_all 1.067
_refine_ls_goodness_of_fit_obs 1.352
_refine_ls_matrix_type full
_refine_ls_number_parameters 476
_refine_ls_number_reflns 11275
_refine_ls_number_restraints 0
_refine_ls_restrained_S_all 1.128
_refine_ls_restrained_S_obs 1.352
_refine_ls_R_factor_all 0.1597
_refine_ls_R_factor_obs 0.0761
_refine_ls_shift/esd_mean 0.005
_refine_ls_shift/su_max -0.115
_refine_ls_structure_factor_coef Fsqd
_refine_ls_weighting_details 'w=1/[\s^2^(Fo^2^)+(0.0365P)^2^+40.5127P] where P=(Fo^2^+2Fc^2^)/3'
_refine_ls_weighting_scheme calc
_refine_ls_wR_factor_all 0.1978
_refine_ls_wR_factor_obs 0.1646
_reflns_number_observed 5596
_reflns_number_total 11276
_reflns_observed_criterion >2sigma(I)
_cod_data_source_file 809132csup1.cif
_cod_data_source_block deetibr2
_cod_depositor_comments
;
The following automatic conversions were performed:

'_refine_ls_weighting_scheme' value 'calc
w=1/[\s^2^(Fo^2^)+(0.0365P)^2^+40.5127P] where P=(Fo^2^+2Fc^2^)/3'
was changed to 'calc'. New tag '_refine_ls_weighting_details' was
created. The value of the new tag was set to
'w=1/[\s^2^(Fo^2^)+(0.0365P)^2^+40.5127P] where P=(Fo^2^+2Fc^2^)/3'.

Automatic conversion script
Id: cif_fix_values 3143 2015-03-26 13:38:13Z robertas 
;
_cod_original_sg_symbol_H-M 'P 21/c'
_cod_database_code 7212986

loop_
_symmetry_equiv_pos_as_xyz
'x, y, z'
'-x, y+1/2, -z+1/2'
'-x, -y, -z'
'x, -y-1/2, z-1/2'

loop_
_atom_site_aniso_label
_atom_site_aniso_U_11
_atom_site_aniso_U_22
_atom_site_aniso_U_33
_atom_site_aniso_U_23
_atom_site_aniso_U_13
_atom_site_aniso_U_12
I1 0.0465(5) 0.0346(5) 0.0388(5) 0.0014(4) 0.0039(4) 0.0001(4)
Br1 0.0416(8) 0.0553(9) 0.0805(11) 0.0038(8) 0.0059(7) -0.0035(7)
Br2 0.0455(8) 0.0603(9) 0.0585(9) 0.0011(7) -0.0022(7) 0.0026(7)
I2 0.0543(5) 0.0344(5) 0.0343(4) -0.0010(3) 0.0050(4) 0.0003(4)
Br3 0.0506(9) 0.0551(9) 0.0763(11) -0.0038(8) 0.0053(8) -0.0054(7)
Br4 0.0523(9) 0.0686(10) 0.0598(9) -0.0019(8) -0.0029(7) 0.0060(7)
I3A 0.0383(5) 0.0686(7) 0.0853(8) -0.0237(6) -0.0144(5) 0.0100(5)
Br5A 0.0769(12) 0.0951(14) 0.0904(13) -0.0077(11) -0.0094(10) 0.0259(10)
Br6A 0.0620(12) 0.0919(15) 0.104(2) -0.0046(12) 0.0009(11) -0.0208(11)
I3B 0.0769(12) 0.0951(14) 0.0904(13) -0.0077(11) -0.0094(10) 0.0259(10)
Br5B 0.0620(12) 0.0919(15) 0.104(2) -0.0046(12) 0.0009(11) -0.0208(11)
Br6B 0.0383(5) 0.0686(7) 0.0853(8) -0.0237(6) -0.0144(5) 0.0100(5)
S1 0.032(2) 0.035(2) 0.055(2) -0.0004(15) -0.0012(15) 0.0006(13)
S2 0.035(2) 0.033(2) 0.043(2) -0.0011(14) -0.0016(14) 0.0028(13)
S3 0.031(2) 0.034(2) 0.064(2) -0.004(2) -0.003(2) 0.0023(13)
S4 0.030(2) 0.034(2) 0.069(2) -0.003(2) -0.001(2) 0.0016(13)
S5 0.031(2) 0.039(2) 0.089(3) -0.005(2) 0.002(2) 0.0044(14)
S6 0.037(2) 0.047(2) 0.064(2) -0.009(2) -0.006(2) -0.004(2)
S7 0.031(2) 0.042(2) 0.102(3) -0.007(2) -0.012(2) -0.0013(15)
S8 0.031(2) 0.046(2) 0.096(3) -0.018(2) -0.004(2) 0.008(2)
C1 0.025(6) 0.017(5) 0.038(6) 0.007(5) -0.005(5) -0.002(4)
C2 0.029(6) 0.022(6) 0.044(7) 0.003(5) 0.004(5) 0.003(5)
C3 0.026(6) 0.040(7) 0.042(7) 0.003(6) 0.005(5) -0.004(5)
C4 0.037(7) 0.037(7) 0.036(7) 0.004(6) -0.002(5) -0.004(6)
C5 0.040(7) 0.023(6) 0.053(8) 0.014(6) 0.004(6) 0.003(5)
C6 0.024(6) 0.045(8) 0.045(7) 0.009(6) -0.001(5) -0.002(5)
C7 0.024(7) 0.047(8) 0.082(10) 0.001(7) -0.007(7) -0.005(6)
C8 0.037(7) 0.036(7) 0.054(8) -0.002(6) 0.002(6) -0.002(6)
C11 0.092(13) 0.097(14) 0.097(14) 0.030(12) 0.051(11) 0.014(11)
C12 0.080(15) 0.237(31) 0.147(22) -0.014(22) 0.019(14) -0.057(18)
C14 0.247(30) 0.083(16) 0.113(18) 0.019(14) -0.045(19) 0.034(17)
S9 0.024(2) 0.033(2) 0.057(2) 0.0018(14) 0.0006(14) 0.0002(12)
S10 0.028(2) 0.029(2) 0.050(2) 0.0013(14) -0.0011(14) 0.0006(12)
S11 0.027(2) 0.031(2) 0.064(2) -0.0023(15) -0.0011(15) 0.0005(13)
S12 0.028(2) 0.030(2) 0.066(2) -0.0044(15) 0.001(2) 0.0029(13)
S13 0.027(2) 0.040(2) 0.071(2) -0.003(2) 0.004(2) 0.0049(14)
S14 0.029(2) 0.036(2) 0.065(2) -0.004(2) -0.0051(15) -0.0016(13)
S15 0.032(2) 0.036(2) 0.099(3) 0.005(2) -0.011(2) -0.0024(15)
S16 0.032(2) 0.042(2) 0.070(2) -0.010(2) 0.004(2) 0.0055(15)
C15 0.035(7) 0.028(6) 0.037(7) 0.009(5) 0.001(5) -0.004(5)
C16 0.030(6) 0.032(6) 0.031(6) 0.005(5) 0.002(5) -0.001(5)
C17 0.025(6) 0.040(7) 0.051(8) 0.012(6) 0.006(6) 0.007(5)
C18 0.025(6) 0.035(7) 0.041(7) -0.004(5) -0.006(5) 0.001(5)
C19 0.033(7) 0.041(8) 0.046(8) 0.001(6) -0.004(6) 0.002(5)
C20 0.025(6) 0.047(8) 0.045(7) -0.002(6) -0.004(5) -0.006(5)
C21 0.022(6) 0.049(8) 0.060(8) -0.002(7) 0.001(6) 0.001(5)
C22 0.045(8) 0.045(8) 0.056(8) 0.007(7) -0.004(7) -0.006(6)
C23 0.030(7) 0.072(10) 0.069(10) -0.018(8) -0.015(7) 0.010(7)
C24 0.045(8) 0.037(8) 0.090(11) 0.010(7) -0.006(8) 0.025(6)
C25 0.053(10) 0.098(14) 0.114(15) 0.007(11) 0.035(10) 0.002(9)
C26 0.024(8) 0.105(15) 0.155(18) -0.032(13) 0.019(9) -0.010(8)
C27 0.072(12) 0.102(14) 0.059(10) 0.024(10) 0.014(9) 0.015(10)
C28 0.077(14) 0.164(22) 0.120(18) 0.050(16) -0.001(13) -0.011(13)

loop_
_atom_site_label
_atom_site_type_symbol
_atom_site_fract_x
_atom_site_fract_y
_atom_site_fract_z
_atom_site_U_iso_or_equiv
_atom_site_thermal_displace_type
_atom_site_occupancy
_atom_site_calc_flag
_atom_site_refinement_flags
_atom_site_disorder_group
I1 I 0.47985(2) 0.69143(8) 0.08470(5) 0.0400(2) Uani 1 d . .
Br1 Br 0.55596(4) 0.6900(2) 0.11430(11) 0.0591(4) Uani 1 d . .
Br2 Br 0.40499(4) 0.6957(2) 0.06048(10) 0.0551(4) Uani 1 d . .
I2 I -0.01800(2) 0.67891(8) 0.58149(5) 0.0409(2) Uani 1 d . .
Br3 Br 0.05755(4) 0.6768(2) 0.61626(11) 0.0606(4) Uani 1 d . .
Br4 Br -0.09282(4) 0.6861(2) 0.54963(10) 0.0606(4) Uani 1 d . .
I3A I 0.26221(3) 0.59417(11) 0.17752(8) 0.0651(3) Uani 0.902(2) d P 1
Br5A Br 0.23836(5) 0.4406(2) 0.32036(13) 0.0883(6) Uani 0.902(2) d P 1
Br6A Br 0.28695(5) 0.7366(2) 0.0332(2) 0.0863(7) Uani 0.902(2) d P 1
I3B I 0.23836(5) 0.4406(2) 0.32036(13) 0.0883(6) Uani 0.098(2) d P 2
Br5B Br 0.2120(5) 0.2641(22) 0.4723(14) 0.0863(7) Uani 0.098(2) d P 2
Br6B Br 0.26221(3) 0.59417(11) 0.17752(8) 0.0651(3) Uani 0.098(2) d P 2
S1 S 0.02464(8) 0.0417(3) 0.6357(2) 0.0407(8) Uani 1 d . .
S2 S 0.02453(8) 0.3395(3) 0.6818(2) 0.0372(7) Uani 1 d . .
S3 S -0.06573(8) 0.0470(3) 0.5998(2) 0.0434(8) Uani 1 d . .
S4 S -0.06663(8) 0.3437(3) 0.6486(2) 0.0443(8) Uani 1 d . .
S5 S 0.10628(9) 0.0050(4) 0.6556(3) 0.0532(10) Uani 1 d . .
S6 S 0.10600(9) 0.3668(4) 0.7162(2) 0.0496(9) Uani 1 d . .
S7 S -0.14803(9) 0.0145(4) 0.5740(3) 0.0591(11) Uani 1 d . .
S8 S -0.14942(9) 0.3707(4) 0.6341(3) 0.0580(10) Uani 1 d . .
C1 C -0.0008(3) 0.1933(10) 0.6493(7) 0.027(2) Uani 1 d . .
C2 C -0.0407(3) 0.1951(11) 0.6363(8) 0.032(3) Uani 1 d . .
C3 C 0.0683(3) 0.1182(13) 0.6618(8) 0.036(3) Uani 1 d . .
C4 C 0.0690(3) 0.2600(12) 0.6857(8) 0.037(3) Uani 1 d . .
C5 C -0.1097(3) 0.1232(12) 0.6021(8) 0.039(3) Uani 1 d . .
C6 C -0.1099(3) 0.2620(13) 0.6259(8) 0.038(3) Uani 1 d . .
C7 C 0.1446(3) 0.1289(13) 0.6634(10) 0.052(4) Uani 1 d . .
H7A H 0.1680(3) 0.0764(13) 0.6715(10) 0.062 Uiso 1 calc R .
H7B H 0.1446(3) 0.1798(13) 0.6062(10) 0.062 Uiso 1 calc R .
C8 C 0.1436(3) 0.2373(12) 0.7405(8) 0.042(3) Uani 1 d . .
H8A H 0.1676(3) 0.2861(12) 0.7482(8) 0.051 Uiso 1 calc R .
H8B H 0.1396(3) 0.1884(12) 0.7967(8) 0.051 Uiso 1 calc R .
C9A C -0.1891(4) 0.1344(17) 0.5701(11) 0.045(3) Uiso 0.84(2) d P 1
H9A H -0.2072(4) 0.0964(17) 0.5229(11) 0.054 Uiso 0.84(2) calc PR 1
C10A C -0.1794(4) 0.2833(17) 0.5391(11) 0.045(3) Uiso 0.84(2) d P 1
H10A H -0.2032(4) 0.3359(17) 0.5336(11) 0.054 Uiso 0.84(2) calc PR 1
C11 C -0.2091(5) 0.1295(20) 0.6596(12) 0.093(6) Uani 1 d . 1
H11A H -0.1906(5) 0.1397(20) 0.7110(12) 0.112 Uiso 1 calc R 1
H11B H -0.2267(5) 0.2079(20) 0.6609(12) 0.112 Uiso 1 calc R 1
C12 C -0.2302(5) -0.0111(29) 0.6674(16) 0.154(11) Uani 1 d . 1
H12A H -0.2424(5) -0.0124(29) 0.7231(16) 0.231 Uiso 1 calc R 1
H12B H -0.2127(5) -0.0885(29) 0.6670(16) 0.231 Uiso 1 calc R 1
H12C H -0.2487(5) -0.0204(29) 0.6170(16) 0.231 Uiso 1 calc R 1
C13A C -0.1657(5) 0.2841(20) 0.4498(12) 0.057(5) Uiso 0.84(2) d P 1
H13A H -0.1391(5) 0.2603(20) 0.4540(12) 0.068 Uiso 0.84(2) calc PR 1
H13B H -0.1791(5) 0.2141(20) 0.4116(12) 0.068 Uiso 0.84(2) calc PR 1
C14 C -0.1713(7) 0.4233(21) 0.4108(14) 0.151(11) Uani 1 d . 1
H14A H -0.1621(7) 0.4248(21) 0.3513(14) 0.226 Uiso 1 calc R 1
H14B H -0.1578(7) 0.4920(21) 0.4487(14) 0.226 Uiso 1 calc R 1
H14C H -0.1976(7) 0.4458(21) 0.4064(14) 0.226 Uiso 1 calc R 1
C9B C -0.1791(23) 0.1742(93) 0.5221(60) 0.045(3) Uiso 0.16(2) d P 2
C10B C -0.1869(22) 0.2622(90) 0.5906(62) 0.045(3) Uiso 0.16(2) d P 2
C13B C -0.1572(28) 0.3467(126) 0.4645(70) 0.057(5) Uiso 0.16(2) d P 2
S9 S 0.52462(8) 0.0553(3) 0.1365(2) 0.0382(7) Uani 1 d . 1
S10 S 0.52507(8) 0.3548(3) 0.1782(2) 0.0359(7) Uani 1 d . 1
S11 S 0.43404(8) 0.0611(3) 0.1041(2) 0.0408(8) Uani 1 d . 1
S12 S 0.43393(8) 0.3587(3) 0.1520(2) 0.0414(8) Uani 1 d . 1
S13 S 0.60666(8) 0.0184(3) 0.1501(2) 0.0459(8) Uani 1 d . 1
S14 S 0.60698(8) 0.3836(3) 0.2044(2) 0.0437(8) Uani 1 d . 1
S15 S 0.35104(9) 0.0347(4) 0.0833(3) 0.0567(10) Uani 1 d . 1
S16 S 0.35021(9) 0.3823(4) 0.1405(2) 0.0482(9) Uani 1 d . 1
C15 C 0.4988(3) 0.2083(11) 0.1534(7) 0.033(3) Uani 1 d . 1
C16 C 0.4598(3) 0.2093(11) 0.1381(7) 0.031(3) Uani 1 d . 1
C17 C 0.5683(3) 0.1306(13) 0.1572(8) 0.038(3) Uani 1 d . 1
C18 C 0.5684(3) 0.2721(12) 0.1791(8) 0.034(3) Uani 1 d . 1
C19 C 0.3902(3) 0.1384(13) 0.1084(8) 0.040(3) Uani 1 d . 1
C20 C 0.3906(3) 0.2793(13) 0.1332(8) 0.039(3) Uani 1 d . 1
C21 C 0.6453(3) 0.1431(13) 0.1533(9) 0.044(3) Uani 1 d . 1
H21A H 0.6688(3) 0.0910(13) 0.1607(9) 0.053 Uiso 1 calc R 1
H21B H 0.6446(3) 0.1925(13) 0.0956(9) 0.053 Uiso 1 calc R 1
C22 C 0.6446(3) 0.2520(13) 0.2291(9) 0.049(3) Uani 1 d . 1
H22A H 0.6687(3) 0.3000(13) 0.2363(9) 0.059 Uiso 1 calc R 1
H22B H 0.6407(3) 0.2041(13) 0.2858(9) 0.059 Uiso 1 calc R 1
C23 C 0.3132(3) 0.1660(15) 0.0492(10) 0.058(4) Uani 1 d . 1
H23 H 0.3016(3) 0.1342(15) -0.0098(10) 0.069 Uiso 1 calc R 1
C24 C 0.3248(4) 0.3098(14) 0.0366(10) 0.058(4) Uani 1 d . 1
H24 H 0.3016(4) 0.3656(14) 0.0266(10) 0.070 Uiso 1 calc R 1
C25 C 0.2819(4) 0.1496(19) 0.1189(12) 0.087(6) Uani 1 d . 1
H25A H 0.2799(4) 0.0509(19) 0.1364(12) 0.104 Uiso 1 calc R 1
H25B H 0.2889(4) 0.2045(19) 0.1731(12) 0.104 Uiso 1 calc R 1
C26 C 0.2428(4) 0.2023(19) 0.0752(13) 0.094(6) Uani 1 d . 1
H26A H 0.2242(4) 0.1918(19) 0.1182(13) 0.141 Uiso 1 calc R 1
H26B H 0.2357(4) 0.1471(19) 0.0220(13) 0.141 Uiso 1 calc R 1
H26C H 0.2447(4) 0.3004(19) 0.0587(13) 0.141 Uiso 1 calc R 1
C27 C 0.3468(4) 0.3345(19) -0.0454(10) 0.077(5) Uani 1 d . 1
H27A H 0.3606(4) 0.4224(19) -0.0355(10) 0.093 Uiso 1 calc R 1
H27B H 0.3652(4) 0.2591(19) -0.0469(10) 0.093 Uiso 1 calc R 1
C28 C 0.3278(5) 0.3420(24) -0.1315(13) 0.121(8) Uani 1 d . 1
H28A H 0.3455(5) 0.3579(24) -0.1761(13) 0.181 Uiso 1 calc R 1
H28B H 0.3100(5) 0.4187(24) -0.1331(13) 0.181 Uiso 1 calc R 1
H28C H 0.3147(5) 0.2545(24) -0.1445(13) 0.181 Uiso 1 calc R 1

loop_
_atom_type_symbol
_atom_type_description
_atom_type_scat_dispersion_real
_atom_type_scat_dispersion_imag
_atom_type_scat_source
C C 0.0033 0.0016 'International Tables Vol C Tables 4.2.6.8 and 6.1.1.4'
H H 0.0000 0.0000 'International Tables Vol C Tables 4.2.6.8 and 6.1.1.4'
S S 0.1246 0.1234 'International Tables Vol C Tables 4.2.6.8 and 6.1.1.4'
Br Br -0.2901 2.4595 'International Tables Vol C Tables 4.2.6.8 and 6.1.1.4'
I I -0.4742 1.8119 'International Tables Vol C Tables 4.2.6.8 and 6.1.1.4'

loop_
_geom_angle_atom_site_label_1
_geom_angle_atom_site_label_2
_geom_angle_atom_site_label_3
_geom_angle
Br2 I1 Br1 178.34(6)
Br4 I2 Br3 178.69(6)
Br6A I3A Br5A 177.72(7)
C1 S1 C3 95.8(5)
C1 S2 C4 97.0(5)
C2 S3 C5 96.0(5)
C2 S4 C6 95.6(6)
C3 S5 C7 100.9(6)
C4 S6 C8 101.5(6)
C5 S7 C9A 104.7(6)
C5 S7 C9B 92.8(25)
C6 S8 C10B 103.0(27)
C6 S8 C10A 96.0(7)
C2 C1 S2 122.3(8)
C2 C1 S1 121.8(8)
S2 C1 S1 115.9(6)
C1 C2 S4 122.9(8)
C1 C2 S3 121.5(8)
S4 C2 S3 115.5(6)
C4 C3 S5 127.7(9)
C4 C3 S1 117.2(9)
S5 C3 S1 115.1(7)
C3 C4 S6 129.9(9)
C3 C4 S2 114.0(8)
S6 C4 S2 116.0(7)
C6 C5 S3 115.6(9)
C6 C5 S7 127.7(9)
S3 C5 S7 116.7(7)
C5 C6 S4 117.0(9)
C5 C6 S8 127.2(9)
S4 C6 S8 115.7(7)
C8 C7 S5 114.9(9)
C7 C8 S6 111.0(8)
C10A C9A C11 114.4(14)
C10A C9A S7 112.1(11)
C11 C9A S7 111.8(11)
C13A C10A C9A 112.4(15)
C13A C10A S8 117.6(13)
C9A C10A S8 107.9(11)
C12 C11 C9A 110.5(17)
C14 C13A C10A 108.9(17)
C10B C9B C13B 85.9(67)
C10B C9B S7 108.5(64)
C13B C9B S7 123.4(51)
C9B C10B S8 115.7(66)
C17 S9 C15 96.6(5)
C15 S10 C18 96.4(5)
C16 S11 C19 96.3(5)
C16 S12 C20 96.2(6)
C17 S13 C21 101.8(6)
C18 S14 C22 100.7(6)
C19 S15 C23 103.8(6)
C20 S16 C24 95.5(6)
C16 C15 S10 124.0(9)
C16 C15 S9 121.1(8)
S10 C15 S9 114.7(6)
C15 C16 S12 121.9(8)
C15 C16 S11 122.9(9)
S12 C16 S11 115.1(6)
C18 C17 S9 115.4(8)
C18 C17 S13 128.1(9)
S9 C17 S13 116.4(7)
C17 C18 S10 116.8(8)
C17 C18 S14 128.5(9)
S10 C18 S14 114.7(7)
C20 C19 S15 126.7(9)
C20 C19 S11 115.1(9)
S15 C19 S11 118.2(7)
C19 C20 S12 117.0(9)
C19 C20 S16 124.1(9)
S12 C20 S16 118.8(7)
C22 C21 S13 113.8(8)
C21 C22 S14 111.2(8)
C24 C23 C25 113.6(13)
C24 C23 S15 116.8(9)
C25 C23 S15 106.9(11)
C23 C24 C27 115.0(13)
C23 C24 S16 111.7(10)
C27 C24 S16 110.9(11)
C26 C25 C23 110.5(13)
C28 C27 C24 119.5(15)

loop_
_geom_bond_atom_site_label_1
_geom_bond_atom_site_label_2
_geom_bond_distance
I1 Br2 2.665(2)
I1 Br1 2.714(2)
I2 Br4 2.672(2)
I2 Br3 2.702(2)
I3A Br6A 2.722(2)
I3A Br5A 2.746(2)
I3B Br6B 2.746(2)
S1 C1 1.713(10)
S1 C3 1.732(11)
S2 C1 1.696(10)
S2 C4 1.751(12)
S3 C2 1.721(11)
S3 C5 1.725(12)
S4 C2 1.696(11)
S4 C6 1.734(11)
S5 C3 1.731(12)
S5 C7 1.793(12)
S6 C4 1.691(12)
S6 C8 1.826(12)
S7 C5 1.734(12)
S7 C9A 1.847(15)
S7 C9B 1.99(8)
S8 C6 1.753(12)
S8 C10B 1.76(8)
S8 C10A 1.89(2)
C1 C2 1.420(14)
C3 C4 1.38(2)
C5 C6 1.35(2)
C7 C8 1.53(2)
C9A C10A 1.52(2)
C9A C11 1.55(2)
C10A C13A 1.44(2)
C11 C12 1.53(3)
C13A C14 1.44(2)
C9B C10B 1.35(12)
C9B C13B 2.02(14)
S9 C17 1.715(12)
S9 C15 1.739(11)
S10 C15 1.694(11)
S10 C18 1.728(11)
S11 C16 1.724(11)
S11 C19 1.731(12)
S12 C16 1.704(11)
S12 C20 1.720(11)
S13 C17 1.739(11)
S13 C21 1.807(11)
S14 C18 1.749(11)
S14 C22 1.842(12)
S15 C19 1.720(12)
S15 C23 1.871(13)
S16 C20 1.746(12)
S16 C24 1.851(15)
C15 C16 1.391(14)
C17 C18 1.37(2)
C19 C20 1.38(2)
C21 C22 1.52(2)
C23 C24 1.43(2)
C23 C25 1.58(2)
C24 C27 1.51(2)
C25 C26 1.57(2)
C27 C28 1.39(2)

loop_
_geom_torsion_atom_site_label_1
_geom_torsion_atom_site_label_2
_geom_torsion_atom_site_label_3
_geom_torsion_atom_site_label_4
_geom_torsion
C4 S2 C1 C2 179.0(9)
C4 S2 C1 S1 0.6(8)
C3 S1 C1 C2 -179.7(9)
C3 S1 C1 S2 -1.3(8)
S2 C1 C2 S4 2.0(14)
S1 C1 C2 S4 -179.6(6)
S2 C1 C2 S3 177.9(6)
S1 C1 C2 S3 -3.8(14)
C6 S4 C2 C1 -178.5(10)
C6 S4 C2 S3 5.4(8)
C5 S3 C2 C1 178.8(9)
C5 S3 C2 S4 -5.0(8)
C7 S5 C3 C4 -11.9(13)
C7 S5 C3 S1 168.6(7)
C1 S1 C3 C4 1.9(10)
C1 S1 C3 S5 -178.6(7)
S5 C3 C4 S6 -0.3(18)
S1 C3 C4 S6 179.1(7)
S5 C3 C4 S2 178.8(7)
S1 C3 C4 S2 -1.8(13)
C8 S6 C4 C3 -15.1(13)
C8 S6 C4 S2 165.8(7)
C1 S2 C4 C3 0.7(10)
C1 S2 C4 S6 180.0(7)
C2 S3 C5 C6 2.3(11)
C2 S3 C5 S7 -177.7(7)
C9A S7 C5 C6 6.6(14)
C9B S7 C5 C6 31.0(29)
C9A S7 C5 S3 -173.4(8)
C9B S7 C5 S3 -149.0(26)
S3 C5 C6 S4 1.0(13)
S7 C5 C6 S4 -179.0(7)
S3 C5 C6 S8 179.6(7)
S7 C5 C6 S8 -0.4(18)
C2 S4 C6 C5 -3.9(11)
C2 S4 C6 S8 177.4(7)
C10B S8 C6 C5 -7.1(33)
C10A S8 C6 C5 -33.2(13)
C10B S8 C6 S4 171.4(31)
C10A S8 C6 S4 145.3(8)
C3 S5 C7 C8 48.2(10)
S5 C7 C8 S6 -71.3(11)
C4 S6 C8 C7 48.7(10)
C5 S7 C9A C10A 31.9(13)
C9B S7 C9A C10A -34.1(54)
C5 S7 C9A C11 -98.0(13)
C9B S7 C9A C11 -164.0(60)
C11 C9A C10A C13A -172.1(14)
S7 C9A C10A C13A 59.4(16)
C11 C9A C10A S8 56.6(15)
S7 C9A C10A S8 -71.9(13)
C6 S8 C10A C13A -60.0(14)
C10B S8 C10A C13A -167.1(68)
C6 S8 C10A C9A 68.4(11)
C10B S8 C10A C9A -38.7(61)
C10A C9A C11 C12 159.3(16)
S7 C9A C11 C12 -72.0(18)
C9A C10A C13A C14 157.4(16)
S8 C10A C13A C14 -76.4(19)
C5 S7 C9B C10B -68.2(64)
C9A S7 C9B C10B 49.6(60)
C5 S7 C9B C13B 29.4(62)
C9A S7 C9B C13B 147.2(101)
C13B C9B C10B S8 -49.0(68)
S7 C9B C10B S8 74.9(79)
C6 S8 C10B C9B -34.8(78)
C10A S8 C10B C9B 42.4(63)
C18 S10 C15 C16 -176.1(10)
C18 S10 C15 S9 -2.4(8)
C17 S9 C15 C16 175.2(9)
C17 S9 C15 S10 1.4(8)
S10 C15 C16 S12 -5.4(14)
S9 C15 C16 S12 -178.7(6)
S10 C15 C16 S11 174.7(6)
S9 C15 C16 S11 1.4(14)
C20 S12 C16 C15 -174.6(9)
C20 S12 C16 S11 5.3(8)
C19 S11 C16 C15 175.6(10)
C19 S11 C16 S12 -4.4(8)
C15 S9 C17 C18 0.7(11)
C15 S9 C17 S13 179.5(7)
C21 S13 C17 C18 -12.4(13)
C21 S13 C17 S9 169.1(7)
S9 C17 C18 S10 -2.5(13)
S13 C17 C18 S10 178.9(7)
S9 C17 C18 S14 179.9(7)
S13 C17 C18 S14 1.3(18)
C15 S10 C18 C17 3.0(11)
C15 S10 C18 S14 -179.1(7)
C22 S14 C18 C17 -17.1(13)
C22 S14 C18 S10 165.3(7)
C23 S15 C19 C20 23.2(13)
C23 S15 C19 S11 -157.5(8)
C16 S11 C19 C20 1.3(11)
C16 S11 C19 S15 -178.1(7)
S15 C19 C20 S12 -178.4(7)
S11 C19 C20 S12 2.2(14)
S15 C19 C20 S16 -1.9(18)
S11 C19 C20 S16 178.7(7)
C16 S12 C20 C19 -4.5(11)
C16 S12 C20 S16 178.8(7)
C24 S16 C20 C19 -40.7(12)
C24 S16 C20 S12 135.7(8)
C17 S13 C21 C22 48.5(10)
S13 C21 C22 S14 -72.7(10)
C18 S14 C22 C21 51.2(10)
C19 S15 C23 C24 9.9(13)
C19 S15 C23 C25 -118.7(11)
C25 C23 C24 C27 -165.1(12)
S15 C23 C24 C27 69.7(15)
C25 C23 C24 S16 67.4(13)
S15 C23 C24 S16 -57.8(13)
C20 S16 C24 C23 70.7(10)
C20 S16 C24 C27 -59.0(10)
C24 C23 C25 C26 74.0(17)
S15 C23 C25 C26 -155.7(11)
C23 C24 C27 C28 77.8(20)
S16 C24 C27 C28 -154.3(16)
